data_7710172
loop_
_publ_author_name
'Tzegai, Wintana'
'Reil, Michaela'
'Burzlaff, Nicolai'

_publ_section_title
;
 Bis(4-carboxylpyrazol-1-yl)acetic acid: a scorpionate ligand for
 complexes with improved water solubility.
;
_journal_issue 17
_journal_name_full 'Dalton transactions (Cambridge, England : 2003)'
_journal_page_first 6839
_journal_page_last 6845
_journal_paper_doi 10.1039/d2dt00848c
_journal_volume 51
_journal_year 2022
_chemical_formula_moiety 'C13 H7 N4 O9 Re, 0.5(H2 O)'
_chemical_formula_sum 'C13 H8 N4 O9.5 Re'
_chemical_formula_weight 558.43
_space_group_crystal_system triclinic
_space_group_IT_number 2
_space_group_name_Hall '-P 1'
_space_group_name_H-M_alt 'P -1'
_atom_sites_solution_hydrogens mixed
_atom_sites_solution_primary dual
_audit_creation_date 2022-03-10
_audit_creation_method
;
Olex2 1.3
(compiled 2020.11.12 svn.r5f609507 for OlexSys, GUI svn.r6408)
;
_audit_update_record
;
2022-03-16 deposited with the CCDC.	2022-04-06 downloaded from the CCDC.
;
_cell_angle_alpha 107.251(3)
_cell_angle_beta 94.748(3)
_cell_angle_gamma 110.515(3)
_cell_formula_units_Z 8
_cell_length_a 14.3811(5)
_cell_length_b 15.1010(5)
_cell_length_c 17.2257(6)
_cell_measurement_reflns_used 11178
_cell_measurement_temperature 99.9(4)
_cell_measurement_theta_max 72.2770
_cell_measurement_theta_min 3.3090
_cell_volume 3272.3(2)
_computing_cell_refinement 'CrysAlisPro 1.171.40.67a (Rigaku OD, 2019)'
_computing_data_collection 'CrysAlisPro 1.171.40.67a (Rigaku OD, 2019)'
_computing_data_reduction 'CrysAlisPro 1.171.40.67a (Rigaku OD, 2019)'
_computing_molecular_graphics 'Olex2 1.3 (Dolomanov et al., 2009)'
_computing_publication_material 'Olex2 1.3 (Dolomanov et al., 2009)'
_computing_structure_refinement 'SHELXL 2018/3 (Sheldrick, 2015)'
_computing_structure_solution 'SHELXT  (Sheldrick, 2015)'
_diffrn_ambient_environment N~2~
_diffrn_ambient_temperature 99.9(4)
_diffrn_detector 'CCD plate'
_diffrn_detector_area_resol_mean 5.2903
_diffrn_detector_type AtlasS2
_diffrn_measured_fraction_theta_full 0.995
_diffrn_measured_fraction_theta_max 0.960
_diffrn_measurement_details
;
List of Runs (angles in degrees, time in seconds):

  # Type    Start    End  Width  t~exp~   \w     \q     \k     \f   Frames
#--------------------------------------------------------------------------
  1  \w   -109.00 -17.00   1.00    5.00    --  -40.61 -38.00   0.00   92
  2  \w   -115.00 -19.00   1.00    5.00    --  -40.61 -38.00 -90.00   96
  3  \w      6.00  78.00   1.00    5.00    --   40.61 -99.00  60.00   72
  4  \w    -21.00  73.00   1.00    5.00    --   40.61 -77.00-180.00   94
  5  \w     30.00 128.00   1.00   20.00    --  104.57 -30.00-150.00   98
  6  \w     28.00  55.00   1.00   20.00    --  104.57-111.00  90.00   27
  7  \w     80.00 173.00   1.00   20.00    --  104.57  45.00-120.00   93
  8  \w     29.00 117.00   1.00   20.00    --  104.57 -77.00-180.00   88
  9  \w     71.00 109.00   1.00   20.00    --  104.57-111.00  90.00   38
 10  \w     23.00 106.00   1.00   20.00    --  104.57 -94.00 150.00   83
 11  \w     32.00 134.00   1.00   20.00    --  104.57 -61.00 -30.00  102
 12  \w    123.00 159.00   1.00   20.00    --  104.57  77.00-180.00   36
 13  \w     56.00 109.00   1.00   20.00    --  104.57-111.00 -30.00   53
 14  \w     27.00 130.00   1.00   20.00    --  104.57 -15.00  60.00  103
;
_diffrn_measurement_device 'four-circle diffractometer'
_diffrn_measurement_device_type 'SuperNova, Dual, Cu at home/near, AtlasS2'
_diffrn_measurement_method '\w scans'
_diffrn_orient_matrix_type 'CrysAlisPro convention (1999,Acta A55,543-557)'
_diffrn_orient_matrix_UB_11 -0.1156875000
_diffrn_orient_matrix_UB_12 -0.0298128000
_diffrn_orient_matrix_UB_13 -0.0178049000
_diffrn_orient_matrix_UB_21 0.0142515000
_diffrn_orient_matrix_UB_22 0.1015528000
_diffrn_orient_matrix_UB_23 0.0651170000
_diffrn_orient_matrix_UB_31 0.0095729000
_diffrn_orient_matrix_UB_32 0.0480264000
_diffrn_orient_matrix_UB_33 -0.0679117000
_diffrn_radiation_monochromator mirror
_diffrn_radiation_probe x-ray
_diffrn_radiation_type 'Cu K\a'
_diffrn_radiation_wavelength 1.54184
_diffrn_reflns_av_R_equivalents 0.0327
_diffrn_reflns_av_unetI/netI 0.0495
_diffrn_reflns_Laue_measured_fraction_full 0.995
_diffrn_reflns_Laue_measured_fraction_max 0.960
_diffrn_reflns_limit_h_max 17
_diffrn_reflns_limit_h_min -17
_diffrn_reflns_limit_k_max 18
_diffrn_reflns_limit_k_min -13
_diffrn_reflns_limit_l_max 16
_diffrn_reflns_limit_l_min -21
_diffrn_reflns_number 21454
_diffrn_reflns_point_group_measured_fraction_full 0.995
_diffrn_reflns_point_group_measured_fraction_max 0.960
_diffrn_reflns_theta_full 67.684
_diffrn_reflns_theta_max 72.529
_diffrn_reflns_theta_min 2.747
_diffrn_source 'micro-focus sealed X-ray tube'
_diffrn_source_type 'SuperNova (Cu) X-ray Source'
_exptl_absorpt_coefficient_mu 15.146
_exptl_absorpt_correction_T_max 0.755
_exptl_absorpt_correction_T_min 0.477
_exptl_absorpt_correction_type analytical
_exptl_absorpt_process_details
;
CrysAlisPro 1.171.40.67a (Rigaku Oxford Diffraction, 2019)
Analytical numeric absorption correction using a multifaceted crystal
			model based on expressions derived by R.C. Clark & J.S. Reid.
(Clark, R. C. & Reid, J. S. (1995). Acta Cryst. A51, 887-897)
Empirical absorption correction using spherical harmonics,
 implemented in SCALE3 ABSPACK scaling algorithm.
;
_exptl_crystal_colour colourless
_exptl_crystal_colour_primary colourless
_exptl_crystal_density_diffrn 2.267
_exptl_crystal_description block
_exptl_crystal_F_000 2120
_exptl_crystal_size_max 0.075
_exptl_crystal_size_mid 0.062
_exptl_crystal_size_min 0.026
_refine_diff_density_max 1.894
_refine_diff_density_min -1.299
_refine_diff_density_rms 0.143
_refine_ls_extinction_method none
_refine_ls_goodness_of_fit_ref 1.036
_refine_ls_hydrogen_treatment mixed
_refine_ls_matrix_type full
_refine_ls_number_parameters 1008
_refine_ls_number_reflns 12476
_refine_ls_number_restraints 0
_refine_ls_restrained_S_all 1.036
_refine_ls_R_factor_all 0.0381
_refine_ls_R_factor_gt 0.0305
_refine_ls_shift/su_max 0.003
_refine_ls_shift/su_mean 0.000
_refine_ls_structure_factor_coef Fsqd
_refine_ls_weighting_details 'w=1/[\s^2^(Fo^2^)+(0.0291P)^2^+1.6826P] where P=(Fo^2^+2Fc^2^)/3'
_refine_ls_weighting_scheme calc
_refine_ls_wR_factor_gt 0.0698
_refine_ls_wR_factor_ref 0.0733
_reflns_Friedel_coverage 0.000
_reflns_number_gt 10901
_reflns_number_total 12476
_reflns_threshold_expression 'I > 2\s(I)'
_cod_data_source_file d2dt00848c2.cif
_cod_data_source_block buni211203a
_cod_original_formula_sum 'C13 H8 N4 O9.50 Re'
_cod_database_code 7710172
_shelx_shelxl_version_number 2018/3
_chemical_oxdiff_formula C13H8N4O9.5Re
_shelx_space_group_comment
;
The symmetry employed for this shelxl refinement is uniquely defined
by the following loop, which should always be used as a source of
symmetry information in preference to the above space-group names.
They are only intended as comments.
;
_reflns_odcompleteness_completeness 99.59
_reflns_odcompleteness_iscentric 1
_reflns_odcompleteness_theta 66.97
_olex2_refinement_description
;
1. Fixed Uiso
 At 1.2 times of:
  All C(H) groups
 At 1.5 times of:
  All O(H) groups, All O(H,H) groups
2.a Free rotating group:
 O6(H6A,H6B), O7(H7A,H7B)
2.b Ternary CH refined with riding coordinates:
 C101(H101), C301(H301), C1(H1), C201(H201)
2.c Aromatic/amide H refined with riding coordinates:
 C324(H324), C224(H224), C114(H114), C222(H222), C314(H314), C14(H14),
 C212(H212), C12(H12), C322(H322), C122(H122), C24(H24), C214(H214), C112(H112),
  C22(H22), C124(H124), C312(H312)
2.d Idealised tetrahedral OH refined as rotating group:
 O321(H321), O111(H111), O11(H11), O121(H121), O311(H311), O221(H221), O21(H21)
;
_olex2_date_sample_data_collection 2021-12-03
_olex2_submission_special_instructions 'No special instructions were received'
_oxdiff_exptl_absorpt_empirical_details
;
Empirical correction (ABSPACK) includes:
- Absorption correction using spherical harmonics
- Frame scaling
;
_oxdiff_exptl_absorpt_empirical_full_max 3.456
_oxdiff_exptl_absorpt_empirical_full_min 0.632

loop_
_space_group_symop_operation_xyz
'x, y, z'
'-x, -y, -z'

loop_
_atom_site_label
_atom_site_type_symbol
_atom_site_fract_x
_atom_site_fract_y
_atom_site_fract_z
_atom_site_U_iso_or_equiv
_atom_site_adp_type
_atom_site_occupancy
_atom_site_site_symmetry_order
_atom_site_calc_flag
_atom_site_refinement_flags_posn
_atom_site_refinement_flags_adp
_atom_site_refinement_flags_occupancy
_atom_site_disorder_assembly
_atom_site_disorder_group
Re3 Re 0.28044(2) 0.21923(2) 0.22812(2) 0.01381(5) Uani 1 1 d . . . . .
Re1 Re 1.20666(2) 0.81506(2) 1.26647(2) 0.01598(6) Uani 1 1 d . . . . .
Re2 Re 1.20779(2) 1.13964(2) 0.69736(2) 0.01651(6) Uani 1 1 d . . . . .
Re4 Re 0.29585(2) 0.67415(2) -0.21618(2) 0.01877(6) Uani 1 1 d . . . . .
O201 O 0.1891(3) 0.3070(3) 0.2283(2) 0.0171(7) Uani 1 1 d . . . . .
O1 O 1.2944(3) 0.7206(3) 1.2501(2) 0.0188(7) Uani 1 1 d . . . . .
O321 O 0.1377(3) 0.5257(3) 0.0981(2) 0.0206(7) Uani 1 1 d . . . . .
H321 H 0.148090 0.499378 0.131407 0.031 Uiso 1 1 calc R U . . .
O302 O 0.0738(3) 0.7933(3) -0.1567(2) 0.0197(7) Uani 1 1 d . . . . .
O202 O 0.1609(3) 0.4310(3) 0.1999(2) 0.0185(7) Uani 1 1 d . . . . .
O101 O 1.3050(3) 1.0751(3) 0.7397(2) 0.0189(7) Uani 1 1 d . . . . .
O102 O 1.3371(3) 0.9822(3) 0.8080(2) 0.0177(7) Uani 1 1 d . . . . .
O301 O 0.2049(3) 0.7642(3) -0.1987(3) 0.0228(8) Uani 1 1 d . . . . .
O205 O 0.4135(3) 0.0997(3) 0.2299(3) 0.0279(8) Uani 1 1 d . . . . .
O222 O 0.4447(3) 0.2003(3) -0.0860(2) 0.0275(9) Uani 1 1 d . . . . .
O111 O 1.0505(3) 1.1772(3) 1.0562(2) 0.0234(8) Uani 1 1 d . . . . .
H111 H 1.014260 1.193842 1.086834 0.035 Uiso 1 1 calc R U . . .
O6 O 1.6841(3) 1.3664(3) 1.6289(3) 0.0271(8) Uani 1 1 d G . . . .
H6A H 1.730672 1.381011 1.601933 0.041 Uiso 1 1 d G U . . .
H6B H 1.712366 1.359895 1.671026 0.041 Uiso 1 1 d G U . . .
O4 O 1.0899(3) 0.9512(3) 1.2769(3) 0.0278(9) Uani 1 1 d . . . . .
O212 O 0.6682(3) 0.5443(3) 0.4835(3) 0.0300(9) Uani 1 1 d . . . . .
O11 O 1.3655(3) 0.9464(3) 0.9455(2) 0.0266(8) Uani 1 1 d . . . . .
H11 H 1.352444 0.963505 0.906417 0.040 Uiso 1 1 calc R U . . .
O204 O 0.1041(3) 0.0204(3) 0.1208(2) 0.0254(8) Uani 1 1 d . . . . .
O5 O 1.0022(3) 0.6399(3) 1.1760(3) 0.0307(9) Uani 1 1 d . . . . .
O121 O 0.8474(3) 0.6721(3) 0.5879(2) 0.0243(8) Uani 1 1 d . . . . .
H121 H 0.799596 0.625498 0.552820 0.036 Uiso 1 1 calc R U . . .
N221 N 0.3234(3) 0.2695(3) 0.1248(3) 0.0157(8) Uani 1 1 d . . . . .
O312 O -0.1625(3) 0.3869(3) -0.4681(3) 0.0315(9) Uani 1 1 d . . . . .
O22 O 1.6667(3) 1.1739(3) 1.4771(2) 0.0279(8) Uani 1 1 d . . . . .
O12 O 1.2278(3) 0.9719(3) 0.9780(2) 0.0270(8) Uani 1 1 d . . . . .
O311 O -0.0377(3) 0.3526(3) -0.5225(2) 0.0286(9) Uani 1 1 d . . . . .
H311 H -0.084452 0.311729 -0.561480 0.043 Uiso 1 1 calc R U . . .
O304 O 0.4211(3) 0.5494(3) -0.2116(3) 0.0311(9) Uani 1 1 d . . . . .
N22 N 1.4397(3) 0.9243(3) 1.2955(2) 0.0161(8) Uani 1 1 d . . . . .
N11 N 1.2637(3) 0.8417(3) 1.1585(3) 0.0162(8) Uani 1 1 d . . . . .
O112 O 1.0335(3) 1.2929(3) 1.0051(2) 0.0258(8) Uani 1 1 d . . . . .
O221 O 0.4840(3) 0.3608(3) -0.0751(3) 0.0284(9) Uani 1 1 d . . . . .
H221 H 0.506612 0.344135 -0.116724 0.043 Uiso 1 1 calc R U . . .
O21 O 1.5358(3) 1.1947(3) 1.5299(3) 0.0339(9) Uani 1 1 d . . . . .
H21 H 1.579075 1.250221 1.558573 0.051 Uiso 1 1 calc R U . . .
O211 O 0.6567(4) 0.6650(3) 0.4364(3) 0.0355(10) Uani 1 1 d . . . . .
N321 N 0.2348(3) 0.6335(3) -0.1155(3) 0.0185(8) Uani 1 1 d . . . . .
N203 N 0.3481(3) 0.3692(3) 0.1327(3) 0.0153(8) Uani 1 1 d . . . . .
O2 O 1.4232(3) 0.6845(3) 1.2089(3) 0.0267(9) Uani 1 1 d . . . . .
N12 N 1.3615(3) 0.8554(3) 1.1520(2) 0.0150(8) Uani 1 1 d . . . . .
N212 N 0.3972(3) 0.4508(3) 0.2798(3) 0.0153(8) Uani 1 1 d . . . . .
N21 N 1.3579(4) 0.9303(3) 1.3288(3) 0.0195(9) Uani 1 1 d . . . . .
O122 O 0.8531(3) 0.7449(3) 0.4904(2) 0.0296(9) Uani 1 1 d . . . . .
O3 O 1.1429(3) 0.7995(4) 1.4297(3) 0.0343(10) Uani 1 1 d . . . . .
O206 O 0.2469(4) 0.1635(3) 0.3831(2) 0.0306(9) Uani 1 1 d . . . . .
O103 O 1.2517(4) 1.0913(3) 0.5216(3) 0.0356(11) Uani 1 1 d . . . . .
O322 O 0.2799(4) 0.5122(4) 0.0648(3) 0.0377(11) Uani 1 1 d . . . . .
N111 N 1.1687(3) 1.1540(3) 0.8192(3) 0.0165(8) Uani 1 1 d . . . . .
O303 O 0.4917(3) 0.8422(3) -0.0997(3) 0.0360(10) Uani 1 1 d . . . . .
O105 O 1.3789(4) 1.3499(3) 0.7593(3) 0.0400(11) Uani 1 1 d . . . . .
O305 O 0.3807(4) 0.7191(4) -0.3644(3) 0.0366(10) Uani 1 1 d . . . . .
N112 N 1.1590(3) 1.0779(3) 0.8500(2) 0.0143(8) Uani 1 1 d . . . . .
O104 O 1.0595(4) 1.2306(4) 0.6569(3) 0.0408(12) Uani 1 1 d . . . . .
N211 N 0.3948(3) 0.3689(3) 0.3010(2) 0.0151(8) Uani 1 1 d . . . . .
N312 N 0.0629(3) 0.5612(3) -0.2536(3) 0.0194(9) Uani 1 1 d . . . . .
N122 N 1.0953(3) 0.9387(3) 0.7229(3) 0.0172(8) Uani 1 1 d . . . . .
N121 N 1.0995(3) 0.9860(3) 0.6654(2) 0.0173(8) Uani 1 1 d . . . . .
N311 N 0.1464(4) 0.5610(3) -0.2886(3) 0.0207(9) Uani 1 1 d . . . . .
N322 N 0.1361(3) 0.6186(3) -0.1093(3) 0.0190(9) Uani 1 1 d . . . . .
O7 O -0.1963(4) 0.1990(3) -0.6321(3) 0.0345(10) Uani 1 1 d G . . . .
H7A H -0.202703 0.243764 -0.650051 0.052 Uiso 1 1 d G U . . .
H7B H -0.245791 0.183380 -0.608050 0.052 Uiso 1 1 d G U . . .
C324 C 0.1114(4) 0.5852(4) -0.0467(3) 0.0180(10) Uani 1 1 d . . . . .
H324 H 0.049299 0.570756 -0.030505 0.022 Uiso 1 1 calc R U . . .
C224 C 0.3933(4) 0.3898(4) 0.0719(3) 0.0149(9) Uani 1 1 d . . . . .
H224 H 0.417719 0.452105 0.064957 0.018 Uiso 1 1 calc R U . . .
C202 C 0.2167(4) 0.3872(3) 0.2111(3) 0.0138(9) Uani 1 1 d . . . . .
C203 C 0.1708(4) 0.0945(4) 0.1605(3) 0.0224(11) Uani 1 1 d . . . . .
C114 C 1.1217(4) 1.0928(4) 0.9193(3) 0.0154(9) Uani 1 1 d . . . . .
H114 H 1.107722 1.050878 0.950715 0.018 Uiso 1 1 calc R U . . .
C23 C 1.5017(4) 1.0562(4) 1.4091(3) 0.0208(10) Uani 1 1 d . . . . .
C5 C 1.0797(4) 0.7056(4) 1.2085(3) 0.0222(11) Uani 1 1 d . . . . .
C303 C 0.4185(4) 0.7817(4) -0.1428(4) 0.0253(12) Uani 1 1 d . . . . .
C222 C 0.3515(4) 0.2289(4) 0.0569(3) 0.0156(9) Uani 1 1 d . . . . .
H222 H 0.342437 0.161554 0.035503 0.019 Uiso 1 1 calc R U . . .
C323 C 0.1953(4) 0.5766(4) -0.0113(3) 0.0209(10) Uani 1 1 d . . . . .
C102 C 1.2804(4) 1.0169(3) 0.7819(3) 0.0141(9) Uani 1 1 d . . . . .
C116 C 1.0611(4) 1.2248(4) 1.0020(3) 0.0164(9) Uani 1 1 d . . . . .
C113 C 1.1077(4) 1.1819(4) 0.9355(3) 0.0166(9) Uani 1 1 d . . . . .
C223 C 0.3972(4) 0.3018(4) 0.0211(3) 0.0171(10) Uani 1 1 d . . . . .
C314 C -0.0232(4) 0.5033(4) -0.3110(3) 0.0195(10) Uani 1 1 d . . . . .
H314 H -0.088633 0.493200 -0.302448 0.023 Uiso 1 1 calc R U . . .
C304 C 0.3721(4) 0.5929(4) -0.2187(3) 0.0233(11) Uani 1 1 d . . . . .
C13 C 1.3040(4) 0.9006(4) 1.0550(3) 0.0176(10) Uani 1 1 d . . . . .
C101 C 1.1724(4) 0.9891(3) 0.8005(3) 0.0143(9) Uani 1 1 d . . . . .
H101 H 1.162792 0.942782 0.831493 0.017 Uiso 1 1 calc R U . . .
C302 C 0.1215(4) 0.7397(4) -0.1746(3) 0.0168(9) Uani 1 1 d . . . . .
C14 C 1.3875(4) 0.8901(3) 1.0903(3) 0.0183(10) Uani 1 1 d . . . . .
H14 H 1.449868 0.904418 1.074411 0.022 Uiso 1 1 calc R U . . .
C2 C 1.3776(4) 0.7397(4) 1.2251(3) 0.0184(10) Uani 1 1 d . . . . .
C226 C 0.4434(4) 0.2818(4) -0.0518(3) 0.0170(10) Uani 1 1 d . . . . .
C205 C 0.2536(4) 0.1843(4) 0.3254(3) 0.0217(11) Uani 1 1 d . . . . .
C16 C 1.2947(4) 0.9427(4) 0.9894(3) 0.0192(10) Uani 1 1 d . . . . .
C301 C 0.0743(4) 0.6316(4) -0.1725(3) 0.0174(10) Uani 1 1 d . . . . .
H301 H 0.006894 0.619960 -0.159527 0.021 Uiso 1 1 calc R U . . .
C1 C 1.4247(4) 0.8451(4) 1.2168(3) 0.0172(10) Uani 1 1 d . . . . .
H1 H 1.491087 0.854014 1.202272 0.021 Uiso 1 1 calc R U . . .
C313 C 0.0016(5) 0.4619(4) -0.3839(3) 0.0235(11) Uani 1 1 d . . . . .
C212 C 0.4709(4) 0.4050(4) 0.3649(3) 0.0176(9) Uani 1 1 d . . . . .
H212 H 0.487543 0.366727 0.392821 0.021 Uiso 1 1 calc R U . . .
C105 C 1.3145(5) 1.2716(4) 0.7349(4) 0.0266(12) Uani 1 1 d . . . . .
C12 C 1.2288(4) 0.8690(4) 1.0993(3) 0.0181(10) Uani 1 1 d . . . . .
H12 H 1.163636 0.867356 1.088806 0.022 Uiso 1 1 calc R U . . .
C322 C 0.2700(4) 0.6070(4) -0.0565(3) 0.0237(11) Uani 1 1 d . . . . .
H322 H 0.335071 0.608409 -0.046243 0.028 Uiso 1 1 calc R U . . .
C122 C 1.0270(4) 0.9207(4) 0.6007(3) 0.0206(10) Uani 1 1 d . . . . .
H122 H 1.012534 0.932016 0.551756 0.025 Uiso 1 1 calc R U . . .
C26 C 1.5760(4) 1.1467(4) 1.4750(3) 0.0234(11) Uani 1 1 d . . . . .
C24 C 1.5264(4) 0.9979(4) 1.3432(3) 0.0190(10) Uani 1 1 d . . . . .
H24 H 1.591332 1.007896 1.333517 0.023 Uiso 1 1 calc R U . . .
C201 C 0.3291(4) 0.4348(3) 0.2049(3) 0.0141(9) Uani 1 1 d . . . . .
H201 H 0.342006 0.500050 0.198220 0.017 Uiso 1 1 calc R U . . .
C204 C 0.3648(4) 0.1461(4) 0.2265(3) 0.0221(11) Uani 1 1 d . . . . .
C216 C 0.6228(4) 0.5735(4) 0.4400(3) 0.0221(11) Uani 1 1 d . . . . .
C103 C 1.2370(5) 1.1117(4) 0.5876(4) 0.0272(12) Uani 1 1 d . . . . .
C4 C 1.1352(4) 0.9012(4) 1.2743(3) 0.0223(11) Uani 1 1 d . . . . .
C213 C 0.5234(4) 0.5095(4) 0.3850(3) 0.0192(10) Uani 1 1 d . . . . .
C214 C 0.4734(4) 0.5348(4) 0.3289(3) 0.0184(10) Uani 1 1 d . . . . .
H214 H 0.489956 0.598823 0.325925 0.022 Uiso 1 1 calc R U . . .
C112 C 1.1376(4) 1.2164(4) 0.8706(3) 0.0207(10) Uani 1 1 d . . . . .
H112 H 1.135638 1.275048 0.864724 0.025 Uiso 1 1 calc R U . . .
C3 C 1.1680(4) 0.8027(4) 1.3691(4) 0.0269(12) Uani 1 1 d . . . . .
C22 C 1.3951(4) 1.0107(4) 1.3972(3) 0.0183(10) Uani 1 1 d . . . . .
H22 H 1.356631 1.033935 1.432499 0.022 Uiso 1 1 calc R U . . .
C126 C 0.8873(4) 0.7458(4) 0.5577(3) 0.0246(11) Uani 1 1 d . . . . .
C316 C -0.0744(5) 0.3966(4) -0.4620(3) 0.0255(11) Uani 1 1 d . . . . .
C326 C 0.2090(5) 0.5354(4) 0.0539(3) 0.0229(11) Uani 1 1 d . . . . .
C124 C 1.0201(4) 0.8471(4) 0.6942(3) 0.0179(10) Uani 1 1 d . . . . .
H124 H 1.001926 0.801804 0.722409 0.022 Uiso 1 1 calc R U . . .
C123 C 0.9746(4) 0.8321(4) 0.6157(3) 0.0210(10) Uani 1 1 d . . . . .
C305 C 0.3485(4) 0.7042(4) -0.3099(4) 0.0267(12) Uani 1 1 d . . . . .
C312 C 0.1080(4) 0.4991(4) -0.3666(3) 0.0210(10) Uani 1 1 d . . . . .
H312 H 0.146499 0.482364 -0.404888 0.025 Uiso 1 1 calc R U . . .
C104 C 1.1151(5) 1.1956(5) 0.6695(4) 0.0266(12) Uani 1 1 d . . . . .
H211 H 0.719(6) 0.688(5) 0.453(5) 0.029(19) Uiso 1 1 d . . . . .

loop_
_atom_site_aniso_label
_atom_site_aniso_U_11
_atom_site_aniso_U_22
_atom_site_aniso_U_33
_atom_site_aniso_U_23
_atom_site_aniso_U_13
_atom_site_aniso_U_12
Re3 0.01151(11) 0.01596(10) 0.01343(10) 0.00663(8) 0.00240(8) 0.00362(8)
Re1 0.01164(11) 0.01824(10) 0.01772(11) 0.00624(8) 0.00404(8) 0.00529(8)
Re2 0.01715(12) 0.02197(11) 0.01660(11) 0.01205(8) 0.00808(9) 0.00937(9)
Re4 0.01346(12) 0.02280(11) 0.02356(12) 0.01142(9) 0.00575(9) 0.00799(9)
O201 0.0134(18) 0.0239(17) 0.0153(16) 0.0082(14) 0.0050(14) 0.0073(14)
O1 0.0133(18) 0.0211(16) 0.0261(18) 0.0100(14) 0.0078(15) 0.0094(14)
O321 0.022(2) 0.0247(18) 0.0206(18) 0.0119(15) 0.0047(15) 0.0124(15)
O302 0.022(2) 0.0186(16) 0.0202(18) 0.0084(14) 0.0059(15) 0.0083(15)
O202 0.0155(19) 0.0267(17) 0.0152(16) 0.0089(14) 0.0030(14) 0.0091(15)
O101 0.0158(19) 0.0264(18) 0.0231(18) 0.0151(15) 0.0108(15) 0.0111(15)
O102 0.0181(19) 0.0243(17) 0.0163(16) 0.0108(14) 0.0069(14) 0.0110(15)
O301 0.0133(19) 0.0215(17) 0.037(2) 0.0140(16) 0.0091(16) 0.0067(14)
O205 0.024(2) 0.0278(19) 0.034(2) 0.0102(17) 0.0018(17) 0.0143(17)
O222 0.038(3) 0.0225(18) 0.026(2) 0.0085(16) 0.0191(18) 0.0137(17)
O111 0.028(2) 0.035(2) 0.0185(18) 0.0126(16) 0.0107(16) 0.0205(17)
O6 0.024(2) 0.0286(19) 0.027(2) 0.0082(17) 0.0025(17) 0.0100(17)
O4 0.023(2) 0.0282(19) 0.041(2) 0.0147(18) 0.0125(18) 0.0167(17)
O212 0.025(2) 0.030(2) 0.027(2) 0.0118(17) -0.0044(17) 0.0028(17)
O11 0.031(2) 0.038(2) 0.0197(19) 0.0158(17) 0.0062(17) 0.0182(18)
O204 0.018(2) 0.0181(17) 0.029(2) 0.0060(15) -0.0035(16) -0.0017(15)
O5 0.017(2) 0.0220(18) 0.043(2) 0.0042(17) 0.0032(18) 0.0031(17)
O121 0.021(2) 0.0275(19) 0.0154(17) 0.0036(15) 0.0012(15) 0.0027(16)
N221 0.015(2) 0.0122(18) 0.019(2) 0.0090(16) 0.0042(17) 0.0023(15)
O312 0.018(2) 0.037(2) 0.030(2) 0.0031(18) 0.0021(17) 0.0088(17)
O22 0.020(2) 0.032(2) 0.027(2) 0.0054(17) 0.0010(17) 0.0093(17)
O12 0.030(2) 0.035(2) 0.0223(19) 0.0112(17) 0.0036(17) 0.0200(18)
O311 0.025(2) 0.034(2) 0.0205(19) 0.0029(16) 0.0055(17) 0.0102(18)
O304 0.032(2) 0.038(2) 0.038(2) 0.0191(19) 0.014(2) 0.024(2)
N22 0.013(2) 0.0195(19) 0.0132(19) 0.0029(16) 0.0032(16) 0.0056(16)
N11 0.010(2) 0.0202(19) 0.0163(19) 0.0071(16) 0.0027(16) 0.0036(16)
O112 0.030(2) 0.0292(19) 0.028(2) 0.0146(16) 0.0113(17) 0.0187(17)
O221 0.039(3) 0.0263(19) 0.030(2) 0.0147(17) 0.025(2) 0.0174(18)
O21 0.022(2) 0.033(2) 0.030(2) -0.0044(18) 0.0022(18) 0.0049(17)
O211 0.026(3) 0.025(2) 0.041(3) 0.0094(18) -0.011(2) -0.0021(18)
N321 0.013(2) 0.026(2) 0.022(2) 0.0140(18) 0.0051(17) 0.0084(17)
N203 0.012(2) 0.0138(18) 0.021(2) 0.0058(16) 0.0060(17) 0.0056(16)
O2 0.033(2) 0.0268(19) 0.032(2) 0.0149(17) 0.0192(19) 0.0186(18)
N12 0.015(2) 0.0209(19) 0.0114(19) 0.0066(16) 0.0021(16) 0.0087(16)
N212 0.012(2) 0.0113(17) 0.019(2) 0.0038(15) 0.0008(17) 0.0023(15)
N21 0.017(2) 0.024(2) 0.017(2) 0.0057(17) 0.0064(18) 0.0095(18)
O122 0.022(2) 0.040(2) 0.0200(19) 0.0114(17) 0.0023(17) 0.0030(18)
O3 0.027(2) 0.061(3) 0.027(2) 0.026(2) 0.0143(19) 0.021(2)
O206 0.038(3) 0.042(2) 0.021(2) 0.0195(18) 0.0126(18) 0.018(2)
O103 0.060(3) 0.047(2) 0.022(2) 0.0216(19) 0.028(2) 0.033(2)
O322 0.036(3) 0.069(3) 0.039(2) 0.037(2) 0.020(2) 0.038(2)
N111 0.017(2) 0.0193(19) 0.016(2) 0.0095(16) 0.0074(17) 0.0077(17)
O303 0.020(2) 0.037(2) 0.043(3) 0.006(2) 0.004(2) 0.010(2)
O105 0.041(3) 0.029(2) 0.043(3) 0.019(2) 0.011(2) 0.000(2)
O305 0.035(3) 0.053(3) 0.041(3) 0.032(2) 0.019(2) 0.024(2)
N112 0.016(2) 0.0202(19) 0.0117(18) 0.0094(16) 0.0051(16) 0.0084(16)
O104 0.035(3) 0.069(3) 0.053(3) 0.044(3) 0.027(2) 0.037(3)
N211 0.013(2) 0.0124(17) 0.0157(19) 0.0040(15) -0.0021(16) 0.0019(16)
N312 0.015(2) 0.0187(19) 0.026(2) 0.0103(18) 0.0073(18) 0.0055(17)
N122 0.019(2) 0.0199(19) 0.0125(19) 0.0074(16) 0.0041(17) 0.0054(17)
N121 0.021(2) 0.023(2) 0.0091(18) 0.0084(16) 0.0042(17) 0.0078(18)
N311 0.019(2) 0.027(2) 0.018(2) 0.0071(18) 0.0076(18) 0.0113(19)
N322 0.013(2) 0.022(2) 0.027(2) 0.0130(18) 0.0056(18) 0.0071(17)
O7 0.031(3) 0.041(2) 0.032(2) 0.0084(19) 0.0094(19) 0.018(2)
C324 0.019(3) 0.017(2) 0.018(2) 0.0049(19) 0.001(2) 0.008(2)
C224 0.010(2) 0.018(2) 0.016(2) 0.0065(18) 0.0023(18) 0.0042(18)
C202 0.011(2) 0.017(2) 0.012(2) 0.0036(17) -0.0013(18) 0.0057(18)
C203 0.020(3) 0.032(3) 0.027(3) 0.020(2) 0.012(2) 0.015(2)
C114 0.009(2) 0.022(2) 0.016(2) 0.0088(19) 0.0027(19) 0.0057(19)
C23 0.016(3) 0.025(2) 0.019(2) 0.007(2) 0.004(2) 0.006(2)
C5 0.024(3) 0.026(3) 0.025(3) 0.010(2) 0.012(2) 0.017(2)
C303 0.018(3) 0.028(3) 0.034(3) 0.011(2) 0.011(3) 0.013(2)
C222 0.015(3) 0.015(2) 0.014(2) 0.0022(18) 0.0027(19) 0.0058(18)
C323 0.021(3) 0.026(2) 0.018(2) 0.008(2) 0.004(2) 0.012(2)
C102 0.015(2) 0.013(2) 0.010(2) 0.0029(17) 0.0024(18) 0.0021(18)
C116 0.012(2) 0.023(2) 0.011(2) 0.0028(18) 0.0007(18) 0.0052(19)
C113 0.011(2) 0.021(2) 0.019(2) 0.0068(19) 0.004(2) 0.0081(19)
C223 0.014(3) 0.021(2) 0.018(2) 0.009(2) 0.002(2) 0.0073(19)
C314 0.018(3) 0.020(2) 0.022(3) 0.008(2) 0.006(2) 0.008(2)
C304 0.017(3) 0.029(3) 0.021(3) 0.009(2) 0.006(2) 0.005(2)
C13 0.017(3) 0.017(2) 0.016(2) 0.0025(18) -0.001(2) 0.0064(19)
C101 0.012(2) 0.016(2) 0.017(2) 0.0087(18) -0.0003(19) 0.0060(18)
C302 0.014(3) 0.021(2) 0.014(2) 0.0054(18) -0.0005(19) 0.008(2)
C14 0.018(3) 0.015(2) 0.019(2) 0.0032(19) 0.004(2) 0.0059(19)
C2 0.020(3) 0.024(2) 0.014(2) 0.0069(19) 0.006(2) 0.012(2)
C226 0.013(3) 0.018(2) 0.015(2) 0.0052(19) 0.0005(19) 0.0016(19)
C205 0.022(3) 0.023(2) 0.018(3) 0.004(2) 0.004(2) 0.009(2)
C16 0.023(3) 0.016(2) 0.015(2) 0.0038(18) 0.000(2) 0.006(2)
C301 0.011(3) 0.023(2) 0.019(2) 0.008(2) 0.002(2) 0.0067(19)
C1 0.015(3) 0.025(2) 0.015(2) 0.0059(19) 0.0053(19) 0.012(2)
C313 0.027(3) 0.024(2) 0.020(3) 0.007(2) 0.005(2) 0.011(2)
C212 0.013(3) 0.023(2) 0.015(2) 0.0061(19) 0.0023(19) 0.005(2)
C105 0.029(3) 0.032(3) 0.029(3) 0.020(2) 0.014(3) 0.015(3)
C12 0.015(3) 0.019(2) 0.018(2) 0.0046(19) -0.002(2) 0.0070(19)
C322 0.017(3) 0.034(3) 0.023(3) 0.011(2) 0.001(2) 0.014(2)
C122 0.015(3) 0.032(3) 0.015(2) 0.009(2) 0.001(2) 0.010(2)
C26 0.020(3) 0.025(2) 0.021(3) 0.003(2) 0.004(2) 0.007(2)
C24 0.012(3) 0.024(2) 0.020(2) 0.007(2) 0.004(2) 0.006(2)
C201 0.012(2) 0.016(2) 0.014(2) 0.0058(18) 0.0020(18) 0.0045(18)
C204 0.019(3) 0.020(2) 0.020(2) 0.007(2) -0.001(2) 0.001(2)
C216 0.018(3) 0.024(2) 0.017(2) 0.005(2) 0.000(2) 0.002(2)
C103 0.028(3) 0.029(3) 0.037(3) 0.022(3) 0.011(3) 0.017(2)
C4 0.021(3) 0.025(2) 0.018(2) 0.008(2) 0.007(2) 0.005(2)
C213 0.017(3) 0.023(2) 0.017(2) 0.0039(19) 0.003(2) 0.009(2)
C214 0.013(3) 0.018(2) 0.019(2) 0.0026(19) 0.005(2) 0.0035(19)
C112 0.025(3) 0.023(2) 0.018(2) 0.009(2) 0.009(2) 0.011(2)
C3 0.015(3) 0.036(3) 0.032(3) 0.011(2) 0.005(2) 0.012(2)
C22 0.016(3) 0.019(2) 0.015(2) 0.0006(19) 0.0036(19) 0.0060(19)
C126 0.019(3) 0.031(3) 0.022(3) 0.008(2) 0.007(2) 0.008(2)
C316 0.023(3) 0.029(3) 0.021(3) 0.006(2) 0.005(2) 0.009(2)
C326 0.027(3) 0.027(3) 0.019(2) 0.011(2) 0.005(2) 0.014(2)
C124 0.015(3) 0.022(2) 0.014(2) 0.0066(19) 0.0013(19) 0.0042(19)
C123 0.015(3) 0.027(3) 0.018(2) 0.004(2) 0.003(2) 0.009(2)
C305 0.014(3) 0.033(3) 0.035(3) 0.016(3) 0.006(2) 0.010(2)
C312 0.024(3) 0.024(2) 0.019(2) 0.008(2) 0.010(2) 0.012(2)
C104 0.024(3) 0.039(3) 0.027(3) 0.018(2) 0.016(2) 0.017(3)

loop_
_atom_type_symbol
_atom_type_description
_atom_type_scat_dispersion_real
_atom_type_scat_dispersion_imag
_atom_type_scat_source
C C 0.0181 0.0091 'International Tables Vol C Tables 4.2.6.8 and 6.1.1.4'
H H 0.0000 0.0000 'International Tables Vol C Tables 4.2.6.8 and 6.1.1.4'
N N 0.0311 0.0180 'International Tables Vol C Tables 4.2.6.8 and 6.1.1.4'
O O 0.0492 0.0322 'International Tables Vol C Tables 4.2.6.8 and 6.1.1.4'
Re Re -5.2083 5.8923 'International Tables Vol C Tables 4.2.6.8 and 6.1.1.4'

loop_
_exptl_crystal_face_index_h
_exptl_crystal_face_index_k
_exptl_crystal_face_index_l
_exptl_crystal_face_perp_dist
1 -1 -2 0.0297
-2 9 -2 0.0066
1 -2 -1 0.0222
0 1 -2 0.0278
0 -1 2 0.0300
1 -2 0 0.0181
-2 0 1 0.0338
1 1 0 0.0291
0 2 -1 0.0156
-3 10 -4 0.0156
-2 -8 4 0.0156
-3 -2 -8 0.0321
2 -1 0 0.0260
1 0 -2 0.0326
-9 7 0 0.0228

loop_
_geom_angle_atom_site_label_1
_geom_angle_atom_site_label_2
_geom_angle_atom_site_label_3
_geom_angle
_geom_angle_site_symmetry_1
_geom_angle_site_symmetry_3
_geom_angle_publ_flag
O201 Re3 N221 80.82(14) . . ?
O201 Re3 N211 80.80(14) . . ?
N211 Re3 N221 82.04(15) . . ?
C203 Re3 O201 93.17(18) . . ?
C203 Re3 N221 95.55(18) . . ?
C203 Re3 N211 173.78(18) . . ?
C203 Re3 C205 89.4(2) . . ?
C205 Re3 O201 100.00(18) . . ?
C205 Re3 N221 174.9(2) . . ?
C205 Re3 N211 93.14(19) . . ?
C204 Re3 O201 177.58(18) . . ?
C204 Re3 N221 97.16(19) . . ?
C204 Re3 N211 97.64(19) . . ?
C204 Re3 C203 88.3(2) . . ?
C204 Re3 C205 81.9(2) . . ?
N11 Re1 O1 81.80(14) . . ?
N11 Re1 N21 80.61(16) . . ?
N21 Re1 O1 80.17(15) . . ?
C5 Re1 O1 94.69(18) . . ?
C5 Re1 N11 97.98(19) . . ?
C5 Re1 N21 174.80(18) . . ?
C5 Re1 C3 87.7(2) . . ?
C4 Re1 O1 175.47(17) . . ?
C4 Re1 N11 93.73(18) . . ?
C4 Re1 N21 98.4(2) . . ?
C4 Re1 C5 86.6(2) . . ?
C4 Re1 C3 86.3(2) . . ?
C3 Re1 O1 98.06(19) . . ?
C3 Re1 N11 174.3(2) . . ?
C3 Re1 N21 93.8(2) . . ?
O101 Re2 N111 82.83(14) . . ?
O101 Re2 N121 80.30(15) . . ?
N121 Re2 N111 82.68(15) . . ?
C105 Re2 O101 92.6(2) . . ?
C105 Re2 N111 94.3(2) . . ?
C105 Re2 N121 172.6(2) . . ?
C105 Re2 C103 91.1(2) . . ?
C103 Re2 O101 94.04(18) . . ?
C103 Re2 N111 173.86(19) . . ?
C103 Re2 N121 91.6(2) . . ?
C104 Re2 O101 173.99(18) . . ?
C104 Re2 N111 91.30(19) . . ?
C104 Re2 N121 97.7(2) . . ?
C104 Re2 C105 89.1(3) . . ?
C104 Re2 C103 91.7(2) . . ?
O301 Re4 N311 78.80(15) . . ?
N321 Re4 O301 83.44(15) . . ?
N321 Re4 N311 82.08(16) . . ?
C303 Re4 O301 95.11(19) . . ?
C303 Re4 N321 93.3(2) . . ?
C303 Re4 N311 172.69(19) . . ?
C303 Re4 C305 88.7(2) . . ?
C304 Re4 O301 172.84(18) . . ?
C304 Re4 N321 89.53(19) . . ?
C304 Re4 N311 101.6(2) . . ?
C304 Re4 C303 83.9(2) . . ?
C304 Re4 C305 89.0(2) . . ?
C305 Re4 O301 98.05(19) . . ?
C305 Re4 N321 177.4(2) . . ?
C305 Re4 N311 96.1(2) . . ?
C202 O201 Re3 124.0(3) . . ?
C2 O1 Re1 125.2(3) . . ?
C326 O321 H321 109.5 . . ?
C102 O101 Re2 124.1(3) . . ?
C302 O301 Re4 123.7(3) . . ?
C116 O111 H111 109.5 . . ?
H6A O6 H6B 104.4 . . ?
C16 O11 H11 109.5 . . ?
C126 O121 H121 109.5 . . ?
N203 N221 Re3 119.9(3) . . ?
C222 N221 Re3 132.7(3) . . ?
C222 N221 N203 105.9(4) . . ?
C316 O311 H311 109.5 . . ?
N21 N22 C1 120.1(4) . . ?
C24 N22 N21 111.4(4) . . ?
C24 N22 C1 128.5(4) . . ?
N12 N11 Re1 121.2(3) . . ?
C12 N11 Re1 132.0(4) . . ?
C12 N11 N12 105.3(4) . . ?
C226 O221 H221 109.5 . . ?
C26 O21 H21 109.5 . . ?
C216 O211 H211 105(5) . . ?
N322 N321 Re4 121.3(3) . . ?
C322 N321 Re4 132.9(4) . . ?
C322 N321 N322 105.3(4) . . ?
N221 N203 C201 118.5(4) . . ?
C224 N203 N221 110.7(4) . . ?
C224 N203 C201 130.7(4) . . ?
N11 N12 C1 117.9(4) . . ?
C14 N12 N11 111.8(4) . . ?
C14 N12 C1 129.7(5) . . ?
N211 N212 C201 119.4(4) . . ?
C214 N212 N211 111.3(4) . . ?
C214 N212 C201 128.9(4) . . ?
N22 N21 Re1 119.3(3) . . ?
C22 N21 Re1 135.0(4) . . ?
C22 N21 N22 105.8(4) . . ?
N112 N111 Re2 119.1(3) . . ?
C112 N111 Re2 134.2(3) . . ?
C112 N111 N112 106.1(4) . . ?
N111 N112 C101 119.4(4) . . ?
C114 N112 N111 110.8(4) . . ?
C114 N112 C101 129.0(4) . . ?
N212 N211 Re3 119.5(3) . . ?
C212 N211 Re3 134.9(3) . . ?
C212 N211 N212 105.5(4) . . ?
N311 N312 C301 121.3(4) . . ?
C314 N312 N311 110.2(4) . . ?
C314 N312 C301 127.3(4) . . ?
N121 N122 C101 119.1(4) . . ?
C124 N122 N121 110.8(4) . . ?
C124 N122 C101 130.0(4) . . ?
N122 N121 Re2 119.3(3) . . ?
C122 N121 Re2 135.2(3) . . ?
C122 N121 N122 105.5(4) . . ?
N312 N311 Re4 117.3(3) . . ?
C312 N311 Re4 136.4(4) . . ?
C312 N311 N312 105.1(4) . . ?
N321 N322 C301 117.7(4) . . ?
C324 N322 N321 111.4(4) . . ?
C324 N322 C301 130.6(5) . . ?
H7A O7 H7B 104.4 . . ?
N322 C324 H324 126.5 . . ?
N322 C324 C323 106.9(5) . . ?
C323 C324 H324 126.5 . . ?
N203 C224 H224 126.2 . . ?
N203 C224 C223 107.5(4) . . ?
C223 C224 H224 126.2 . . ?
O201 C202 C201 117.4(4) . . ?
O202 C202 O201 125.0(5) . . ?
O202 C202 C201 117.6(4) . . ?
O204 C203 Re3 178.8(5) . . ?
N112 C114 H114 126.3 . . ?
N112 C114 C113 107.3(4) . . ?
C113 C114 H114 126.3 . . ?
C24 C23 C26 124.1(5) . . ?
C24 C23 C22 105.5(5) . . ?
C22 C23 C26 130.4(5) . . ?
O5 C5 Re1 177.8(5) . . ?
O303 C303 Re4 177.5(5) . . ?
N221 C222 H222 124.7 . . ?
N221 C222 C223 110.6(4) . . ?
C223 C222 H222 124.7 . . ?
C324 C323 C322 105.8(5) . . ?
C324 C323 C326 130.6(5) . . ?
C322 C323 C326 123.3(5) . . ?
O101 C102 C101 117.0(4) . . ?
O102 C102 O101 124.0(5) . . ?
O102 C102 C101 119.0(4) . . ?
O111 C116 C113 111.0(4) . . ?
O112 C116 O111 124.7(4) . . ?
O112 C116 C113 124.3(4) . . ?
C114 C113 C116 126.6(4) . . ?
C114 C113 C112 105.3(4) . . ?
C112 C113 C116 127.8(4) . . ?
C224 C223 C222 105.2(4) . . ?
C224 C223 C226 131.0(4) . . ?
C222 C223 C226 123.7(4) . . ?
N312 C314 H314 125.9 . . ?
N312 C314 C313 108.3(5) . . ?
C313 C314 H314 125.9 . . ?
O304 C304 Re4 172.9(5) . . ?
C14 C13 C16 128.8(5) . . ?
C14 C13 C12 105.5(4) . . ?
C12 C13 C16 125.6(5) . . ?
N112 C101 N122 109.1(4) . . ?
N112 C101 C102 111.1(4) . . ?
N112 C101 H101 108.6 . . ?
N122 C101 C102 110.6(4) . . ?
N122 C101 H101 108.6 . . ?
C102 C101 H101 108.6 . . ?
O302 C302 O301 125.0(5) . . ?
O302 C302 C301 117.9(4) . . ?
O301 C302 C301 117.1(4) . . ?
N12 C14 C13 106.8(5) . . ?
N12 C14 H14 126.6 . . ?
C13 C14 H14 126.6 . . ?
O1 C2 C1 115.5(4) . . ?
O2 C2 O1 126.3(5) . . ?
O2 C2 C1 118.2(5) . . ?
O222 C226 O221 123.7(5) . . ?
O222 C226 C223 121.8(4) . . ?
O221 C226 C223 114.5(4) . . ?
O206 C205 Re3 173.4(5) . . ?
O11 C16 C13 113.8(5) . . ?
O12 C16 O11 123.7(5) . . ?
O12 C16 C13 122.5(5) . . ?
N312 C301 N322 111.3(4) . . ?
N312 C301 C302 108.6(4) . . ?
N312 C301 H301 108.6 . . ?
N322 C301 C302 111.1(4) . . ?
N322 C301 H301 108.6 . . ?
C302 C301 H301 108.6 . . ?
N22 C1 N12 109.2(4) . . ?
N22 C1 C2 110.4(4) . . ?
N22 C1 H1 108.4 . . ?
N12 C1 C2 112.0(4) . . ?
N12 C1 H1 108.4 . . ?
C2 C1 H1 108.4 . . ?
C314 C313 C316 123.4(5) . . ?
C314 C313 C312 105.2(5) . . ?
C312 C313 C316 131.4(5) . . ?
N211 C212 H212 124.8 . . ?
N211 C212 C213 110.4(4) . . ?
C213 C212 H212 124.8 . . ?
O105 C105 Re2 178.1(5) . . ?
N11 C12 C13 110.6(5) . . ?
N11 C12 H12 124.7 . . ?
C13 C12 H12 124.7 . . ?
N321 C322 C323 110.6(5) . . ?
N321 C322 H322 124.7 . . ?
C323 C322 H322 124.7 . . ?
N121 C122 H122 124.6 . . ?
N121 C122 C123 110.8(4) . . ?
C123 C122 H122 124.6 . . ?
O22 C26 O21 124.0(5) . . ?
O22 C26 C23 121.7(5) . . ?
O21 C26 C23 114.3(5) . . ?
N22 C24 C23 107.1(5) . . ?
N22 C24 H24 126.4 . . ?
C23 C24 H24 126.4 . . ?
N203 C201 C202 109.6(4) . . ?
N203 C201 H201 108.8 . . ?
N212 C201 N203 109.8(4) . . ?
N212 C201 C202 110.9(4) . . ?
N212 C201 H201 108.8 . . ?
C202 C201 H201 108.8 . . ?
O205 C204 Re3 175.3(5) . . ?
O212 C216 O211 124.9(5) . . ?
O212 C216 C213 123.3(5) . . ?
O211 C216 C213 111.8(5) . . ?
O103 C103 Re2 177.4(6) . . ?
O4 C4 Re1 177.9(5) . . ?
C212 C213 C216 127.3(5) . . ?
C214 C213 C212 105.4(5) . . ?
C214 C213 C216 125.9(5) . . ?
N212 C214 C213 107.3(4) . . ?
N212 C214 H214 126.3 . . ?
C213 C214 H214 126.3 . . ?
N111 C112 C113 110.4(4) . . ?
N111 C112 H112 124.8 . . ?
C113 C112 H112 124.8 . . ?
O3 C3 Re1 176.1(5) . . ?
N21 C22 C23 110.2(4) . . ?
N21 C22 H22 124.9 . . ?
C23 C22 H22 124.9 . . ?
O121 C126 C123 113.4(5) . . ?
O122 C126 O121 124.3(5) . . ?
O122 C126 C123 122.2(5) . . ?
O312 C316 O311 124.3(5) . . ?
O312 C316 C313 121.3(5) . . ?
O311 C316 C313 114.4(5) . . ?
O321 C326 C323 114.5(5) . . ?
O322 C326 O321 123.8(5) . . ?
O322 C326 C323 121.7(5) . . ?
N122 C124 H124 126.3 . . ?
N122 C124 C123 107.5(4) . . ?
C123 C124 H124 126.3 . . ?
C122 C123 C126 124.7(5) . . ?
C124 C123 C122 105.4(5) . . ?
C124 C123 C126 129.8(5) . . ?
O305 C305 Re4 177.4(5) . . ?
N311 C312 C313 111.1(5) . . ?
N311 C312 H312 124.4 . . ?
C313 C312 H312 124.4 . . ?
O104 C104 Re2 176.6(5) . . ?

loop_
_geom_bond_atom_site_label_1
_geom_bond_atom_site_label_2
_geom_bond_distance
_geom_bond_site_symmetry_2
_geom_bond_publ_flag
Re3 O201 2.168(3) . ?
Re3 N221 2.186(4) . ?
Re3 N211 2.182(4) . ?
Re3 C203 1.924(6) . ?
Re3 C205 1.929(5) . ?
Re3 C204 1.902(6) . ?
Re1 O1 2.189(3) . ?
Re1 N11 2.181(4) . ?
Re1 N21 2.183(5) . ?
Re1 C5 1.915(6) . ?
Re1 C4 1.903(6) . ?
Re1 C3 1.937(6) . ?
Re2 O101 2.154(3) . ?
Re2 N111 2.187(4) . ?
Re2 N121 2.163(4) . ?
Re2 C105 1.916(6) . ?
Re2 C103 1.927(6) . ?
Re2 C104 1.909(6) . ?
Re4 O301 2.172(4) . ?
Re4 N321 2.158(4) . ?
Re4 N311 2.194(5) . ?
Re4 C303 1.937(6) . ?
Re4 C304 1.905(6) . ?
Re4 C305 1.945(6) . ?
O201 C202 1.267(6) . ?
O1 C2 1.273(6) . ?
O321 H321 0.8200 . ?
O321 C326 1.320(7) . ?
O302 C302 1.225(6) . ?
O202 C202 1.243(6) . ?
O101 C102 1.276(6) . ?
O102 C102 1.233(6) . ?
O301 C302 1.269(6) . ?
O205 C204 1.160(7) . ?
O222 C226 1.204(6) . ?
O111 H111 0.8200 . ?
O111 C116 1.326(6) . ?
O6 H6A 0.8497 . ?
O6 H6B 0.8506 . ?
O4 C4 1.151(7) . ?
O212 C216 1.225(7) . ?
O11 H11 0.8200 . ?
O11 C16 1.313(7) . ?
O204 C203 1.152(7) . ?
O5 C5 1.154(7) . ?
O121 H121 0.8200 . ?
O121 C126 1.335(7) . ?
N221 N203 1.381(5) . ?
N221 C222 1.317(6) . ?
O312 C316 1.216(7) . ?
O22 C26 1.217(7) . ?
O12 C16 1.214(7) . ?
O311 H311 0.8200 . ?
O311 C316 1.316(7) . ?
O304 C304 1.141(7) . ?
N22 N21 1.369(6) . ?
N22 C1 1.458(6) . ?
N22 C24 1.335(7) . ?
N11 N12 1.367(6) . ?
N11 C12 1.332(6) . ?
O112 C116 1.213(6) . ?
O221 H221 0.8200 . ?
O221 C226 1.326(6) . ?
O21 H21 0.8200 . ?
O21 C26 1.315(7) . ?
O211 C216 1.316(7) . ?
O211 H211 0.82(8) . ?
N321 N322 1.376(6) . ?
N321 C322 1.322(7) . ?
N203 C224 1.335(6) . ?
N203 C201 1.455(6) . ?
O2 C2 1.215(6) . ?
N12 C14 1.342(6) . ?
N12 C1 1.460(6) . ?
N212 N211 1.380(5) . ?
N212 C201 1.457(6) . ?
N212 C214 1.326(7) . ?
N21 C22 1.320(7) . ?
O122 C126 1.217(7) . ?
O3 C3 1.142(7) . ?
O206 C205 1.130(7) . ?
O103 C103 1.144(7) . ?
O322 C326 1.206(7) . ?
N111 N112 1.373(5) . ?
N111 C112 1.319(7) . ?
O303 C303 1.134(8) . ?
O105 C105 1.142(8) . ?
O305 C305 1.128(7) . ?
N112 C114 1.340(6) . ?
N112 C101 1.447(6) . ?
O104 C104 1.142(7) . ?
N211 C212 1.316(7) . ?
N312 N311 1.388(6) . ?
N312 C314 1.342(7) . ?
N312 C301 1.438(7) . ?
N122 N121 1.377(6) . ?
N122 C101 1.468(6) . ?
N122 C124 1.336(7) . ?
N121 C122 1.317(7) . ?
N311 C312 1.324(7) . ?
N322 C324 1.342(7) . ?
N322 C301 1.451(6) . ?
O7 H7A 0.8512 . ?
O7 H7B 0.8508 . ?
C324 H324 0.9300 . ?
C324 C323 1.372(7) . ?
C224 H224 0.9300 . ?
C224 C223 1.381(7) . ?
C202 C201 1.549(7) . ?
C114 H114 0.9300 . ?
C114 C113 1.379(7) . ?
C23 C26 1.468(8) . ?
C23 C24 1.373(7) . ?
C23 C22 1.410(8) . ?
C222 H222 0.9300 . ?
C222 C223 1.408(7) . ?
C323 C322 1.405(8) . ?
C323 C326 1.466(7) . ?
C102 C101 1.547(7) . ?
C116 C113 1.474(7) . ?
C113 C112 1.406(7) . ?
C223 C226 1.471(7) . ?
C314 H314 0.9300 . ?
C314 C313 1.364(7) . ?
C13 C14 1.382(7) . ?
C13 C16 1.468(7) . ?
C13 C12 1.404(7) . ?
C101 H101 0.9800 . ?
C302 C301 1.545(7) . ?
C14 H14 0.9300 . ?
C2 C1 1.552(7) . ?
C301 H301 0.9800 . ?
C1 H1 0.9800 . ?
C313 C316 1.480(8) . ?
C313 C312 1.403(8) . ?
C212 H212 0.9300 . ?
C212 C213 1.406(7) . ?
C12 H12 0.9300 . ?
C322 H322 0.9300 . ?
C122 H122 0.9300 . ?
C122 C123 1.399(8) . ?
C24 H24 0.9300 . ?
C201 H201 0.9800 . ?
C216 C213 1.463(8) . ?
C213 C214 1.377(7) . ?
C214 H214 0.9300 . ?
C112 H112 0.9300 . ?
C22 H22 0.9300 . ?
C126 C123 1.465(8) . ?
C124 H124 0.9300 . ?
C124 C123 1.369(7) . ?
C312 H312 0.9300 . ?

loop_
_geom_torsion_atom_site_label_1
_geom_torsion_atom_site_label_2
_geom_torsion_atom_site_label_3
_geom_torsion_atom_site_label_4
_geom_torsion
_geom_torsion_site_symmetry_1
_geom_torsion_site_symmetry_2
_geom_torsion_site_symmetry_3
_geom_torsion_site_symmetry_4
_geom_torsion_publ_flag
Re3 O201 C202 O202 169.7(3) . . . . ?
Re3 O201 C202 C201 -11.1(6) . . . . ?
Re3 N221 N203 C224 166.1(3) . . . . ?
Re3 N221 N203 C201 -9.8(6) . . . . ?
Re3 N221 C222 C223 -164.1(4) . . . . ?
Re3 N211 C212 C213 177.7(4) . . . . ?
Re1 O1 C2 O2 -173.4(4) . . . . ?
Re1 O1 C2 C1 7.9(6) . . . . ?
Re1 N11 N12 C14 -167.7(3) . . . . ?
Re1 N11 N12 C1 4.0(5) . . . . ?
Re1 N11 C12 C13 165.4(3) . . . . ?
Re1 N21 C22 C23 177.6(4) . . . . ?
Re2 O101 C102 O102 -177.9(3) . . . . ?
Re2 O101 C102 C101 2.1(6) . . . . ?
Re2 N111 N112 C114 -171.6(3) . . . . ?
Re2 N111 N112 C101 -1.5(6) . . . . ?
Re2 N111 C112 C113 170.5(4) . . . . ?
Re2 N121 C122 C123 -176.0(4) . . . . ?
Re4 O301 C302 O302 172.7(4) . . . . ?
Re4 O301 C302 C301 -10.9(6) . . . . ?
Re4 N321 N322 C324 174.4(3) . . . . ?
Re4 N321 N322 C301 -0.4(6) . . . . ?
Re4 N321 C322 C323 -173.1(4) . . . . ?
Re4 N311 C312 C313 -164.2(4) . . . . ?
O201 C202 C201 N203 67.9(5) . . . . ?
O201 C202 C201 N212 -53.5(5) . . . . ?
O1 C2 C1 N22 56.2(6) . . . . ?
O1 C2 C1 N12 -65.7(6) . . . . ?
O302 C302 C301 N312 121.4(5) . . . . ?
O302 C302 C301 N322 -115.9(5) . . . . ?
O202 C202 C201 N203 -112.9(5) . . . . ?
O202 C202 C201 N212 125.8(4) . . . . ?
O101 C102 C101 N112 -62.2(5) . . . . ?
O101 C102 C101 N122 59.1(5) . . . . ?
O102 C102 C101 N112 117.8(5) . . . . ?
O102 C102 C101 N122 -120.9(5) . . . . ?
O301 C302 C301 N312 -55.2(6) . . . . ?
O301 C302 C301 N322 67.4(6) . . . . ?
O111 C116 C113 C114 12.1(8) . . . . ?
O111 C116 C113 C112 -175.0(5) . . . . ?
O212 C216 C213 C212 -8.8(9) . . . . ?
O212 C216 C213 C214 -173.3(5) . . . . ?
O121 C126 C123 C122 -177.0(5) . . . . ?
O121 C126 C123 C124 0.4(8) . . . . ?
N221 N203 C224 C223 1.2(6) . . . . ?
N221 N203 C201 N212 68.2(5) . . . . ?
N221 N203 C201 C202 -53.8(5) . . . . ?
N221 C222 C223 C224 -1.0(6) . . . . ?
N221 C222 C223 C226 175.3(5) . . . . ?
N22 N21 C22 C23 -0.9(6) . . . . ?
N11 N12 C14 C13 0.5(5) . . . . ?
N11 N12 C1 N22 -64.6(5) . . . . ?
N11 N12 C1 C2 57.9(5) . . . . ?
O112 C116 C113 C114 -166.0(5) . . . . ?
O112 C116 C113 C112 6.9(9) . . . . ?
O211 C216 C213 C212 171.1(5) . . . . ?
O211 C216 C213 C214 6.6(8) . . . . ?
N321 N322 C324 C323 -0.8(6) . . . . ?
N321 N322 C301 N312 61.6(6) . . . . ?
N321 N322 C301 C302 -59.5(6) . . . . ?
N203 N221 C222 C223 1.7(6) . . . . ?
N203 C224 C223 C222 -0.2(6) . . . . ?
N203 C224 C223 C226 -176.1(5) . . . . ?
O2 C2 C1 N22 -122.5(5) . . . . ?
O2 C2 C1 N12 115.6(5) . . . . ?
N12 N11 C12 C13 -0.2(5) . . . . ?
N212 N211 C212 C213 -0.6(6) . . . . ?
N21 N22 C1 N12 60.5(5) . . . . ?
N21 N22 C1 C2 -63.0(6) . . . . ?
N21 N22 C24 C23 -1.4(5) . . . . ?
O122 C126 C123 C122 0.0(9) . . . . ?
O122 C126 C123 C124 177.3(6) . . . . ?
N111 N112 C114 C113 -0.9(6) . . . . ?
N111 N112 C101 N122 -61.5(6) . . . . ?
N111 N112 C101 C102 60.7(6) . . . . ?
N112 N111 C112 C113 0.2(6) . . . . ?
N112 C114 C113 C116 175.2(5) . . . . ?
N112 C114 C113 C112 1.0(6) . . . . ?
N211 N212 C201 N203 -59.2(5) . . . . ?
N211 N212 C201 C202 62.1(5) . . . . ?
N211 N212 C214 C213 -0.5(6) . . . . ?
N211 C212 C213 C216 -166.6(5) . . . . ?
N211 C212 C213 C214 0.3(6) . . . . ?
N312 N311 C312 C313 2.1(5) . . . . ?
N312 C314 C313 C316 -177.6(5) . . . . ?
N312 C314 C313 C312 -0.2(6) . . . . ?
N122 N121 C122 C123 0.9(6) . . . . ?
N122 C124 C123 C122 -0.6(6) . . . . ?
N122 C124 C123 C126 -178.4(5) . . . . ?
N121 N122 C101 N112 67.5(5) . . . . ?
N121 N122 C101 C102 -55.0(5) . . . . ?
N121 N122 C124 C123 1.2(6) . . . . ?
N121 C122 C123 C126 177.7(5) . . . . ?
N121 C122 C123 C124 -0.2(6) . . . . ?
N311 N312 C314 C313 1.6(5) . . . . ?
N311 N312 C301 N322 -61.0(5) . . . . ?
N311 N312 C301 C302 61.5(6) . . . . ?
N322 N321 C322 C323 -0.9(6) . . . . ?
N322 C324 C323 C322 0.2(6) . . . . ?
N322 C324 C323 C326 -173.8(5) . . . . ?
C324 N322 C301 N312 -112.0(6) . . . . ?
C324 N322 C301 C302 126.9(5) . . . . ?
C324 C323 C322 N321 0.4(6) . . . . ?
C324 C323 C326 O321 -16.9(8) . . . . ?
C324 C323 C326 O322 162.6(6) . . . . ?
C224 N203 C201 N212 -106.8(6) . . . . ?
C224 N203 C201 C202 131.2(5) . . . . ?
C224 C223 C226 O222 175.4(6) . . . . ?
C224 C223 C226 O221 -3.7(8) . . . . ?
C114 N112 C101 N122 106.5(5) . . . . ?
C114 N112 C101 C102 -131.2(5) . . . . ?
C114 C113 C112 N111 -0.8(6) . . . . ?
C222 N221 N203 C224 -1.8(6) . . . . ?
C222 N221 N203 C201 -177.7(4) . . . . ?
C222 C223 C226 O222 0.2(8) . . . . ?
C222 C223 C226 O221 -179.0(5) . . . . ?
C116 C113 C112 N111 -174.8(5) . . . . ?
C314 N312 N311 Re4 167.2(3) . . . . ?
C314 N312 N311 C312 -2.3(5) . . . . ?
C314 N312 C301 N322 132.8(5) . . . . ?
C314 N312 C301 C302 -104.6(5) . . . . ?
C314 C313 C316 O312 9.9(8) . . . . ?
C314 C313 C316 O311 -171.0(5) . . . . ?
C314 C313 C312 N311 -1.2(6) . . . . ?
C101 N112 C114 C113 -169.8(5) . . . . ?
C101 N122 N121 Re2 -7.4(6) . . . . ?
C101 N122 N121 C122 175.2(4) . . . . ?
C101 N122 C124 C123 -174.8(5) . . . . ?
C14 N12 C1 N22 105.4(5) . . . . ?
C14 N12 C1 C2 -132.1(5) . . . . ?
C14 C13 C16 O11 18.9(7) . . . . ?
C14 C13 C16 O12 -160.5(5) . . . . ?
C14 C13 C12 N11 0.5(6) . . . . ?
C16 C13 C14 N12 175.1(5) . . . . ?
C16 C13 C12 N11 -175.4(5) . . . . ?
C301 N312 N311 Re4 -1.1(5) . . . . ?
C301 N312 N311 C312 -170.6(4) . . . . ?
C301 N312 C314 C313 169.0(4) . . . . ?
C301 N322 C324 C323 173.1(5) . . . . ?
C1 N22 N21 Re1 3.7(5) . . . . ?
C1 N22 N21 C22 -177.6(4) . . . . ?
C1 N22 C24 C23 177.5(4) . . . . ?
C1 N12 C14 C13 -170.0(5) . . . . ?
C212 C213 C214 N212 0.1(6) . . . . ?
C12 N11 N12 C14 -0.2(5) . . . . ?
C12 N11 N12 C1 171.5(4) . . . . ?
C12 C13 C14 N12 -0.6(5) . . . . ?
C12 C13 C16 O11 -166.2(5) . . . . ?
C12 C13 C16 O12 14.3(8) . . . . ?
C322 N321 N322 C324 1.1(6) . . . . ?
C322 N321 N322 C301 -173.7(4) . . . . ?
C322 C323 C326 O321 170.0(5) . . . . ?
C322 C323 C326 O322 -10.5(9) . . . . ?
C26 C23 C24 N22 -178.5(5) . . . . ?
C26 C23 C22 N21 179.3(5) . . . . ?
C24 N22 N21 Re1 -177.3(3) . . . . ?
C24 N22 N21 C22 1.4(5) . . . . ?
C24 N22 C1 N12 -118.3(5) . . . . ?
C24 N22 C1 C2 118.2(5) . . . . ?
C24 C23 C26 O22 -3.2(9) . . . . ?
C24 C23 C26 O21 176.4(5) . . . . ?
C24 C23 C22 N21 0.1(6) . . . . ?
C201 N203 C224 C223 176.5(5) . . . . ?
C201 N212 N211 Re3 -5.3(6) . . . . ?
C201 N212 N211 C212 173.3(4) . . . . ?
C201 N212 C214 C213 -172.2(5) . . . . ?
C216 C213 C214 N212 167.3(5) . . . . ?
C214 N212 N211 Re3 -177.9(3) . . . . ?
C214 N212 N211 C212 0.7(5) . . . . ?
C214 N212 C201 N203 112.0(5) . . . . ?
C214 N212 C201 C202 -126.8(5) . . . . ?
C112 N111 N112 C114 0.4(6) . . . . ?
C112 N111 N112 C101 170.5(5) . . . . ?
C22 C23 C26 O22 177.7(5) . . . . ?
C22 C23 C26 O21 -2.7(9) . . . . ?
C22 C23 C24 N22 0.8(6) . . . . ?
C316 C313 C312 N311 175.9(5) . . . . ?
C326 C323 C322 N321 175.0(5) . . . . ?
C124 N122 N121 Re2 176.1(3) . . . . ?
C124 N122 N121 C122 -1.3(6) . . . . ?
C124 N122 C101 N112 -116.8(5) . . . . ?
C124 N122 C101 C102 120.7(5) . . . . ?
C312 C313 C316 O312 -166.7(6) . . . . ?
C312 C313 C316 O311 12.3(8) . . . . ?

loop_
_exptl_oxdiff_crystal_face_indexfrac_h
_exptl_oxdiff_crystal_face_indexfrac_k
_exptl_oxdiff_crystal_face_indexfrac_l
_exptl_oxdiff_crystal_face_x
_exptl_oxdiff_crystal_face_y
_exptl_oxdiff_crystal_face_z
1.0000 -1.0000 -2.0000 -0.0503 -0.2175 0.0974
-1.6114 9.4937 -1.7922 -0.0647 0.8244 0.5622
1.0000 -2.0000 -1.0000 -0.0383 -0.2540 -0.0186
-0.0000 1.0000 -2.0000 0.0058 -0.0287 0.1838
0.0000 -1.0000 2.0000 -0.0058 0.0287 -0.1838
1.0000 -2.0000 0.0000 -0.0561 -0.1889 -0.0865
-2.0000 -0.0000 1.0000 0.2136 0.0366 -0.0871
1.0000 1.0000 -0.0000 -0.1455 0.1158 0.0576
0.0000 2.0000 -1.0000 -0.0418 0.1380 0.1640
-3.3120 9.7758 -4.0595 0.1640 0.6812 0.7135
-2.0371 -8.2074 4.2264 0.4051 -0.5873 -0.7007
-2.7485 -2.0007 -7.8259 0.5170 -0.7519 0.4091
2.0000 -1.0000 -0.0000 -0.2016 -0.0731 -0.0289
1.0000 -0.0000 -2.0000 -0.0801 -0.1160 0.1454
-8.5984 6.7131 -0.1644 0.7975 0.5485 0.2513
